data_2233854
loop_
_publ_author_name
'Umar, M. Naveed'
'Tahir, M. Nawaz'
'Shoaib, Mohammad'
'Ali, Akbar'
Ziauddin

_publ_section_title
;
 1,3-Bis(1-cyclohexylethyl)imidazolidine-2-thione
;
_journal_coeditor_code HB6637
_journal_issue 3
_journal_name_full 'Acta Crystallographica Section E'
_journal_page_first o743
_journal_paper_doi 10.1107/S1600536812006150
_journal_volume 68
_journal_year 2012
_chemical_formula_iupac 'C19 H34 N2 S'
_chemical_formula_moiety 'C19 H34 N2 S'
_chemical_formula_sum 'C19 H34 N2 S'
_chemical_formula_weight 322.54
_chemical_name_systematic
;
1,3-Bis(1-cyclohexylethyl)imidazolidine-2-thione
;
_space_group_IT_number 92
_symmetry_cell_setting tetragonal
_symmetry_space_group_name_Hall 'P 4abw 2nw'
_symmetry_space_group_name_H-M 'P 41 21 2'
_atom_sites_solution_hydrogens geom
_atom_sites_solution_primary direct
_atom_sites_solution_secondary difmap
_audit_creation_method SHELXL97
_cell_angle_alpha 90
_cell_angle_beta 90
_cell_angle_gamma 90
_cell_formula_units_Z 4
_cell_length_a 6.1008(3)
_cell_length_b 6.1008(3)
_cell_length_c 53.790(2)
_cell_measurement_reflns_used 1358
_cell_measurement_temperature 296(2)
_cell_measurement_theta_max 28.32
_cell_measurement_theta_min 3.03
_cell_volume 2002.05(16)
_computing_cell_refinement 'SAINT (Bruker, 2007)'
_computing_data_collection 'APEX2 (Bruker, 2007)'
_computing_data_reduction 'SAINT (Bruker, 2007)'
_computing_molecular_graphics
;
ORTEP-3 for Windows (Farrugia, 1997) and PLATON (Spek, 2009)
;
_computing_publication_material
;
WinGX (Farrugia, 1999) and PLATON (Spek, 2009)
;
_computing_structure_refinement 'SHELXL97 (Sheldrick, 2008)'
_computing_structure_solution 'SHELXS97 (Sheldrick, 2008)'
_diffrn_ambient_temperature 296(2)
_diffrn_detector_area_resol_mean 7.50
_diffrn_measured_fraction_theta_full 0.999
_diffrn_measured_fraction_theta_max 0.999
_diffrn_measurement_device_type 'Bruker Kappa APEXII CCD'
_diffrn_measurement_method \w
_diffrn_radiation_monochromator graphite
_diffrn_radiation_source 'fine-focus sealed tube'
_diffrn_radiation_type MoK\a
_diffrn_radiation_wavelength 0.71073
_diffrn_reflns_av_R_equivalents 0.0473
_diffrn_reflns_av_sigmaI/netI 0.0406
_diffrn_reflns_limit_h_max 4
_diffrn_reflns_limit_h_min -8
_diffrn_reflns_limit_k_max 8
_diffrn_reflns_limit_k_min -7
_diffrn_reflns_limit_l_max 65
_diffrn_reflns_limit_l_min -71
_diffrn_reflns_number 18805
_diffrn_reflns_theta_full 28.32
_diffrn_reflns_theta_max 28.32
_diffrn_reflns_theta_min 3.03
_diffrn_standards_number 0
_exptl_absorpt_coefficient_mu 0.162
_exptl_absorpt_correction_T_max 0.966
_exptl_absorpt_correction_T_min 0.957
_exptl_absorpt_correction_type multi-scan
_exptl_absorpt_process_details '(SADABS; Bruker, 2005)'
_exptl_crystal_colour colourless
_exptl_crystal_density_diffrn 1.070
_exptl_crystal_density_method 'not measured'
_exptl_crystal_description prism
_exptl_crystal_F_000 712
_exptl_crystal_size_max 0.30
_exptl_crystal_size_mid 0.25
_exptl_crystal_size_min 0.20
_refine_diff_density_max 0.118
_refine_diff_density_min -0.120
_refine_ls_abs_structure_details 'Flack (1983), with 874 Friedel pairs'
_refine_ls_abs_structure_Flack 0.0(2)
_refine_ls_goodness_of_fit_ref 1.039
_refine_ls_hydrogen_treatment constr
_refine_ls_matrix_type full
_refine_ls_number_parameters 102
_refine_ls_number_reflns 2500
_refine_ls_number_restraints 0
_refine_ls_restrained_S_all 1.039
_refine_ls_R_factor_all 0.1198
_refine_ls_R_factor_gt 0.0595
_refine_ls_shift/su_max 0.000
_refine_ls_shift/su_mean 0.000
_refine_ls_structure_factor_coef Fsqd
_refine_ls_weighting_details 'calc w = 1/[\s^2^(Fo^2^)+(0.0690P)^2^+0.4327P] where P=(Fo^2^+2Fc^2^)/3'
_refine_ls_weighting_scheme calc
_refine_ls_wR_factor_gt 0.1494
_refine_ls_wR_factor_ref 0.1758
_reflns_number_gt 1357
_reflns_number_total 2500
_reflns_threshold_expression I>2\s(I)
_cod_data_source_file hb6637.cif
_cod_data_source_block I
_cod_original_cell_volume 2002.04(17)
_cod_database_code 2233854
_cod_database_fobs_code 2233854

loop_
_symmetry_equiv_pos_site_id
_symmetry_equiv_pos_as_xyz
1 x,y,z
2 1/2-y,1/2+x,1/4+z
3 -x,-y,1/2+z
4 1/2+y,1/2-x,3/4+z
5 1/2+x,1/2-y,3/4-z
6 y,x,-z
7 1/2-x,1/2+y,1/4-z
8 -y,-x,1/2-z

loop_
_atom_site_type_symbol
_atom_site_label
_atom_site_fract_x
_atom_site_fract_y
_atom_site_fract_z
_atom_site_U_iso_or_equiv
_atom_site_adp_type
_atom_site_calc_flag
_atom_site_refinement_flags
_atom_site_occupancy
_atom_site_symmetry_multiplicity
S S1 0.56724(12) 0.56724(12) 0.0000 0.0822(4) Uani d S 1 2
N N1 0.2683(4) 0.2943(4) 0.02021(4) 0.0735(7) Uani d . 1 1
C C1 0.3729(4) 0.3729(4) 0.0000 0.0652(10) Uani d S 1 2
C C2 0.0922(6) 0.1442(6) 0.01337(5) 0.0868(10) Uani d . 1 1
H H2A -0.0500 0.2138 0.0149 0.104 Uiso calc R 1 1
H H2B 0.0950 0.0131 0.0236 0.104 Uiso calc R 1 1
C C3 0.2873(5) 0.3852(5) 0.04524(5) 0.0696(8) Uani d . 1 1
H H3 0.4132 0.4849 0.0451 0.083 Uiso calc R 1 1
C C4 0.0864(7) 0.5222(6) 0.05128(8) 0.1131(13) Uani d . 1 1
H H4A 0.1147 0.6093 0.0658 0.170 Uiso calc R 1 1
H H4B -0.0361 0.4273 0.0544 0.170 Uiso calc R 1 1
H H4C 0.0537 0.6167 0.0375 0.170 Uiso calc R 1 1
C C5 0.3390(5) 0.2040(5) 0.06392(4) 0.0652(8) Uani d . 1 1
H H5 0.2139 0.1032 0.0643 0.078 Uiso calc R 1 1
C C6 0.5406(6) 0.0737(6) 0.05665(6) 0.0915(10) Uani d . 1 1
H H6A 0.5139 0.0013 0.0409 0.110 Uiso calc R 1 1
H H6B 0.6630 0.1732 0.0544 0.110 Uiso calc R 1 1
C C7 0.6000(9) -0.0961(7) 0.07594(8) 0.1415(18) Uani d . 1 1
H H7A 0.4867 -0.2075 0.0765 0.170 Uiso calc R 1 1
H H7B 0.7363 -0.1666 0.0712 0.170 Uiso calc R 1 1
C C8 0.6254(10) 0.0031(7) 0.10136(8) 0.147(2) Uani d . 1 1
H H8A 0.6529 -0.1123 0.1134 0.177 Uiso calc R 1 1
H H8B 0.7506 0.1011 0.1014 0.177 Uiso calc R 1 1
C C9 0.4288(10) 0.1250(8) 0.10869(7) 0.1370(18) Uani d . 1 1
H H9A 0.4537 0.1940 0.1247 0.164 Uiso calc R 1 1
H H9B 0.3070 0.0240 0.1105 0.164 Uiso calc R 1 1
C C10 0.3709(7) 0.2961(6) 0.09005(5) 0.0976(12) Uani d . 1 1
H H10A 0.4863 0.4054 0.0896 0.117 Uiso calc R 1 1
H H10B 0.2369 0.3685 0.0952 0.117 Uiso calc R 1 1

loop_
_atom_site_aniso_label
_atom_site_aniso_U_11
_atom_site_aniso_U_22
_atom_site_aniso_U_33
_atom_site_aniso_U_12
_atom_site_aniso_U_13
_atom_site_aniso_U_23
S1 0.0833(6) 0.0833(6) 0.0798(7) -0.0262(6) -0.0097(5) 0.0097(5)
N1 0.0914(18) 0.0764(16) 0.0526(12) -0.0234(13) -0.0101(12) 0.0110(12)
C1 0.0661(15) 0.0661(15) 0.063(2) -0.0067(19) -0.0152(14) 0.0152(14)
C2 0.095(2) 0.099(3) 0.0666(16) -0.037(2) -0.0083(16) 0.0109(16)
C3 0.086(2) 0.0616(18) 0.0614(16) -0.0014(16) -0.0048(15) 0.0017(13)
C4 0.121(3) 0.091(3) 0.128(3) 0.026(3) -0.024(3) -0.017(2)
C5 0.081(2) 0.0624(16) 0.0520(14) -0.0071(15) 0.0022(14) 0.0016(13)
C6 0.109(3) 0.087(2) 0.079(2) 0.027(2) -0.0062(19) -0.0082(18)
C7 0.181(5) 0.087(3) 0.157(4) 0.048(3) -0.061(4) -0.011(3)
C8 0.238(7) 0.094(3) 0.110(3) 0.014(4) -0.088(4) 0.021(2)
C9 0.219(6) 0.124(4) 0.068(2) -0.022(4) -0.019(3) 0.024(2)
C10 0.144(4) 0.094(2) 0.0548(16) 0.008(2) 0.0080(19) -0.0014(17)

loop_
_atom_type_symbol
_atom_type_description
_atom_type_scat_dispersion_real
_atom_type_scat_dispersion_imag
_atom_type_scat_source
C C 0.0033 0.0016 'International Tables Vol C Tables 4.2.6.8 and 6.1.1.4'
H H 0.0000 0.0000 'International Tables Vol C Tables 4.2.6.8 and 6.1.1.4'
N N 0.0061 0.0033 'International Tables Vol C Tables 4.2.6.8 and 6.1.1.4'
S S 0.1246 0.1234 'International Tables Vol C Tables 4.2.6.8 and 6.1.1.4'

loop_
_geom_angle_atom_site_label_1
_geom_angle_atom_site_label_2
_geom_angle_atom_site_label_3
_geom_angle_site_symmetry_1
_geom_angle_site_symmetry_3
_geom_angle
_geom_angle_publ_flag
C1 N1 C2 . . 111.6(2) no
C1 N1 C3 . . 124.8(2) no
C2 N1 C3 . . 122.0(2) no
S1 C1 N1 . . 125.87(13) no
S1 C1 N1 . 6_555 125.87(13) no
N1 C1 N1 . 6_555 108.3(2) no
N1 C2 C2 . 6_555 102.6(3) no
N1 C3 C4 . . 110.0(3) no
N1 C3 C5 . . 110.4(2) no
C4 C3 C5 . . 115.1(3) no
C3 C5 C6 . . 112.2(2) no
C3 C5 C10 . . 111.5(3) no
C6 C5 C10 . . 109.1(3) no
C5 C6 C7 . . 112.2(3) no
C6 C7 C8 . . 111.9(3) no
C7 C8 C9 . . 111.4(4) no
C8 C9 C10 . . 111.6(4) no
C5 C10 C9 . . 113.1(3) no
N1 C2 H2A . . 111.00 no
N1 C2 H2B . . 111.00 no
H2A C2 H2B . . 109.00 no
C2 C2 H2A 6_555 . 111.00 no
C2 C2 H2B 6_555 . 111.00 no
N1 C3 H3 . . 107.00 no
C4 C3 H3 . . 107.00 no
C5 C3 H3 . . 107.00 no
C3 C4 H4A . . 109.00 no
C3 C4 H4B . . 109.00 no
C3 C4 H4C . . 109.00 no
H4A C4 H4B . . 109.00 no
H4A C4 H4C . . 109.00 no
H4B C4 H4C . . 109.00 no
C3 C5 H5 . . 108.00 no
C6 C5 H5 . . 108.00 no
C10 C5 H5 . . 108.00 no
C5 C6 H6A . . 109.00 no
C5 C6 H6B . . 109.00 no
C7 C6 H6A . . 109.00 no
C7 C6 H6B . . 109.00 no
H6A C6 H6B . . 108.00 no
C6 C7 H7A . . 109.00 no
C6 C7 H7B . . 109.00 no
C8 C7 H7A . . 109.00 no
C8 C7 H7B . . 109.00 no
H7A C7 H7B . . 108.00 no
C7 C8 H8A . . 109.00 no
C7 C8 H8B . . 109.00 no
C9 C8 H8A . . 109.00 no
C9 C8 H8B . . 109.00 no
H8A C8 H8B . . 108.00 no
C8 C9 H9A . . 109.00 no
C8 C9 H9B . . 109.00 no
C10 C9 H9A . . 109.00 no
C10 C9 H9B . . 109.00 no
H9A C9 H9B . . 108.00 no
C5 C10 H10A . . 109.00 no
C5 C10 H10B . . 109.00 no
C9 C10 H10A . . 109.00 no
C9 C10 H10B . . 109.00 no
H10A C10 H10B . . 108.00 no

loop_
_geom_bond_atom_site_label_1
_geom_bond_atom_site_label_2
_geom_bond_site_symmetry_2
_geom_bond_distance
_geom_bond_publ_flag
S1 C1 . 1.677(3) no
N1 C1 . 1.349(3) no
N1 C2 . 1.458(4) no
N1 C3 . 1.461(4) no
C2 C2 6_555 1.506(4) no
C3 C4 . 1.519(5) no
C3 C5 . 1.527(4) no
C5 C6 . 1.516(5) no
C5 C10 . 1.526(4) no
C6 C7 . 1.510(6) no
C7 C8 . 1.503(6) no
C8 C9 . 1.465(8) no
C9 C10 . 1.490(6) no
C2 H2A . 0.9700 no
C2 H2B . 0.9700 no
C3 H3 . 0.9800 no
C4 H4A . 0.9600 no
C4 H4B . 0.9600 no
C4 H4C . 0.9600 no
C5 H5 . 0.9800 no
C6 H6A . 0.9700 no
C6 H6B . 0.9700 no
C7 H7A . 0.9700 no
C7 H7B . 0.9700 no
C8 H8A . 0.9700 no
C8 H8B . 0.9700 no
C9 H9A . 0.9700 no
C9 H9B . 0.9700 no
C10 H10A . 0.9700 no
C10 H10B . 0.9700 no

loop_
_geom_hbond_atom_site_label_D
_geom_hbond_atom_site_label_H
_geom_hbond_atom_site_label_A
_geom_hbond_distance_DH
_geom_hbond_distance_HA
_geom_hbond_distance_DA
_geom_hbond_angle_DHA
_geom_hbond_publ_flag
C3 H3 S1 0.98 2.6500 3.174(3) 114 yes

loop_
_geom_torsion_atom_site_label_1
_geom_torsion_atom_site_label_2
_geom_torsion_atom_site_label_3
_geom_torsion_atom_site_label_4
_geom_torsion_site_symmetry_3
_geom_torsion_site_symmetry_4
_geom_torsion
_geom_torsion_publ_flag
C2 N1 C1 S1 . . 173.7(2) no
C2 N1 C1 N1 . 6_555 -6.3(3) no
C3 N1 C1 S1 . . 8.2(4) no
C3 N1 C1 N1 . 6_555 -171.8(2) no
C1 N1 C2 C2 . 6_555 15.4(3) no
C3 N1 C2 C2 . 6_555 -178.6(3) no
C1 N1 C3 C4 . . 102.2(3) no
C1 N1 C3 C5 . . -129.7(3) no
C2 N1 C3 C4 . . -61.9(4) no
C2 N1 C3 C5 . . 66.2(3) no
N1 C2 C2 N1 6_555 6_555 -17.5(3) no
N1 C3 C5 C6 . . 54.5(3) no
N1 C3 C5 C10 . . 177.2(3) no
C4 C3 C5 C6 . . 179.8(3) no
C4 C3 C5 C10 . . -57.6(4) no
C3 C5 C6 C7 . . 176.4(3) no
C10 C5 C6 C7 . . 52.4(4) no
C3 C5 C10 C9 . . -178.1(4) no
C6 C5 C10 C9 . . -53.7(4) no
C5 C6 C7 C8 . . -54.2(5) no
C6 C7 C8 C9 . . 55.0(5) no
C7 C8 C9 C10 . . -55.6(5) no
C8 C9 C10 C5 . . 56.3(5) no
